data_7019214
loop_
_publ_author_name
'Deng, Zhao-Peng'
'Kang, Wei'
'Zhu, Zhi-Biao'
'Huo, Li-Hua'
'Zhao, Hui'
'Gao, Shan'

_publ_section_title
;
 Cation radii induced structural variation in fluorescent alkaline earth
 networks constructed from tautomers of a nucleobase analogue.
;
_journal_issue 27
_journal_name_full 'Dalton transactions (Cambridge, England : 2003)'
_journal_page_first 8354
_journal_page_last 8360
_journal_paper_doi 10.1039/c2dt12353c
_journal_volume 41
_journal_year 2012
_chemical_formula_moiety 'C8 H10 Ba N4 O6, H2 O '
_chemical_formula_sum 'C8 H12 Ba N4 O7'
_chemical_formula_weight 413.56
_chemical_name_systematic
;
?
;
_space_group_IT_number 8
_symmetry_cell_setting monoclinic
_symmetry_space_group_name_Hall 'C -2y'
_symmetry_space_group_name_H-M 'C 1 m 1'
_atom_sites_solution_hydrogens geom
_atom_sites_solution_primary direct
_atom_sites_solution_secondary difmap
_audit_creation_method SHELXL-97
_cell_angle_alpha 90.00
_cell_angle_beta 97.767(2)
_cell_angle_gamma 90.00
_cell_formula_units_Z 2
_cell_length_a 9.5261(6)
_cell_length_b 15.7700(9)
_cell_length_c 4.3128(2)
_cell_measurement_reflns_used 3123
_cell_measurement_temperature 295(2)
_cell_measurement_theta_max 27.45
_cell_measurement_theta_min 4.32
_cell_volume 641.95(6)
_computing_cell_refinement RAPID-AUTO
_computing_data_collection 'RAPID-AUTO (Rigaku Corporation, 1998)'
_computing_data_reduction 'CrystalStructure (Rigaku/MSC and Rigaku Corporation, 2002)'
_computing_molecular_graphics SHELXL-97
_computing_publication_material SHELXL-97
_computing_structure_refinement 'SHELXL-97 (Sheldrick, 1997)'
_computing_structure_solution 'SHELXS-97 (Sheldrick, 1990)'
_diffrn_ambient_temperature 295(2)
_diffrn_detector_area_resol_mean 10.000
_diffrn_measured_fraction_theta_full 0.982
_diffrn_measured_fraction_theta_max 0.982
_diffrn_measurement_device_type 'Rigaku RAXIS-RAPID'
_diffrn_measurement_method \w
_diffrn_radiation_monochromator graphite
_diffrn_radiation_source 'fine-focus sealed tube'
_diffrn_radiation_type MoK\a
_diffrn_radiation_wavelength 0.71073
_diffrn_reflns_av_R_equivalents 0.0325
_diffrn_reflns_av_sigmaI/netI 0.0357
_diffrn_reflns_limit_h_max 12
_diffrn_reflns_limit_h_min -12
_diffrn_reflns_limit_k_max 20
_diffrn_reflns_limit_k_min -20
_diffrn_reflns_limit_l_max 5
_diffrn_reflns_limit_l_min -5
_diffrn_reflns_number 3127
_diffrn_reflns_theta_full 27.45
_diffrn_reflns_theta_max 27.45
_diffrn_reflns_theta_min 4.32
_diffrn_standards_decay_% 0
_diffrn_standards_interval_count 0
_diffrn_standards_interval_time 0
_diffrn_standards_number 0
_exptl_absorpt_coefficient_mu 3.133
_exptl_absorpt_correction_T_max 0.7244
_exptl_absorpt_correction_T_min 0.6025
_exptl_absorpt_correction_type multi-scan
_exptl_absorpt_process_details 'ABSCOR (Higashi, 1995)'
_exptl_crystal_colour colourless
_exptl_crystal_density_diffrn 2.139
_exptl_crystal_density_method 'not measured'
_exptl_crystal_description prism
_exptl_crystal_F_000 400
_exptl_crystal_size_max 0.18
_exptl_crystal_size_mid 0.14
_exptl_crystal_size_min 0.11
_refine_diff_density_max 0.750
_refine_diff_density_min -0.495
_refine_diff_density_rms 0.110
_refine_ls_abs_structure_details 'Flack H D (1983), Acta Cryst. A39, 876-881'
_refine_ls_abs_structure_Flack -0.02(3)
_refine_ls_extinction_method none
_refine_ls_goodness_of_fit_ref 1.091
_refine_ls_hydrogen_treatment mixed
_refine_ls_matrix_type full
_refine_ls_number_parameters 113
_refine_ls_number_reflns 1489
_refine_ls_number_restraints 11
_refine_ls_restrained_S_all 1.087
_refine_ls_R_factor_all 0.0213
_refine_ls_R_factor_gt 0.0207
_refine_ls_shift/su_max 0.000
_refine_ls_shift/su_mean 0.000
_refine_ls_structure_factor_coef Fsqd
_refine_ls_weighting_details 'calc w=1/[\s^2^(Fo^2^)+(0.0319P)^2^+1.3500P] where P=(Fo^2^+2Fc^2^)/3'
_refine_ls_weighting_scheme calc
_refine_ls_wR_factor_gt 0.0486
_refine_ls_wR_factor_ref 0.0597
_reflns_number_gt 1327
_reflns_number_total 1489
_reflns_threshold_expression >2sigma(I)
_cod_data_source_file c2dt12353c.txt
_cod_data_source_block d
_cod_original_sg_symbol_H-M 'C m'
_cod_database_code 7019214

loop_
_symmetry_equiv_pos_as_xyz
'x, y, z'
'x, -y, z'
'x+1/2, y+1/2, z'
'x+1/2, -y+1/2, z'

loop_
_atom_site_label
_atom_site_type_symbol
_atom_site_fract_x
_atom_site_fract_y
_atom_site_fract_z
_atom_site_U_iso_or_equiv
_atom_site_adp_type
_atom_site_occupancy
_atom_site_symmetry_multiplicity
_atom_site_calc_flag
_atom_site_refinement_flags
Ba1 Ba 0.5000 0.5000 0.5000 0.02082(10) Uani 1 2 d S
O1 O 0.4074(4) 0.6000(2) 0.9671(9) 0.0299(7) Uani 1 1 d .
O2 O 0.1605(4) 0.8447(2) 0.5485(10) 0.0361(9) Uani 1 1 d .
O1W O 0.2074(7) 0.5000 0.3373(18) 0.073(3) Uani 1 2 d SD
H1W1 H 0.140(10) 0.5000 0.45(3) 0.109 Uiso 1 2 d SD
H1W2 H 0.174(14) 0.5000 0.144(8) 0.109 Uiso 1 2 d SD
O2W O 0.6945(5) 0.5000 1.0703(13) 0.0280(10) Uani 1 2 d SD
H2W H 0.746(3) 0.5440(3) 1.062(17) 0.042 Uiso 1 1 d D
O3W O -0.0009(8) 0.5000 0.705(2) 0.061(2) Uani 1 2 d SD
H3W1 H -0.05(3) 0.544(12) 0.70(6) 0.092 Uiso 0.50 1 d PD
H3W2 H -0.04(3) 0.458(12) 0.77(6) 0.092 Uiso 0.50 1 d PD
N1 N 0.4722(5) 0.7337(3) 1.1171(11) 0.0279(8) Uani 1 1 d D
H1N H 0.536(6) 0.715(5) 1.261(12) 0.042 Uiso 1 1 d D
N2 N 0.3558(5) 0.8556(3) 0.9086(12) 0.0346(10) Uani 1 1 d .
C1 C 0.3828(5) 0.6788(3) 0.9346(11) 0.0236(9) Uani 1 1 d .
C2 C 0.2740(5) 0.7173(3) 0.7354(13) 0.0292(10) Uani 1 1 d .
H2 H 0.2099 0.6835 0.6089 0.035 Uiso 1 1 calc R
C3 C 0.2585(5) 0.8058(3) 0.7207(12) 0.0263(10) Uani 1 1 d .
C4 C 0.4547(6) 0.8175(3) 1.0945(15) 0.0361(12) Uani 1 1 d .
H3 H 0.5183 0.8514 1.2221 0.043 Uiso 1 1 calc R

loop_
_atom_site_aniso_label
_atom_site_aniso_U_11
_atom_site_aniso_U_22
_atom_site_aniso_U_33
_atom_site_aniso_U_23
_atom_site_aniso_U_13
_atom_site_aniso_U_12
Ba1 0.02454(15) 0.01796(14) 0.01898(15) 0.000 -0.00058(10) 0.000
O1 0.0399(19) 0.0169(15) 0.0305(18) -0.0020(14) -0.0040(15) 0.0068(14)
O2 0.036(2) 0.0232(17) 0.042(2) 0.0014(17) -0.0181(17) 0.0071(15)
O1W 0.030(3) 0.148(9) 0.041(4) 0.000 0.005(3) 0.000
O2W 0.024(2) 0.020(2) 0.040(3) 0.000 0.004(2) 0.000
O3W 0.056(4) 0.041(4) 0.096(6) 0.000 0.040(4) 0.000
N1 0.028(2) 0.0206(19) 0.031(2) 0.0001(18) -0.0092(16) 0.0037(16)
N2 0.037(2) 0.0188(19) 0.043(3) 0.000(2) -0.013(2) 0.0021(18)
C1 0.024(2) 0.022(2) 0.025(2) -0.0002(19) 0.0026(18) 0.0017(17)
C2 0.029(2) 0.022(2) 0.033(3) 0.001(2) -0.009(2) 0.0011(18)
C3 0.025(2) 0.023(2) 0.029(2) 0.004(2) -0.0024(18) 0.0023(18)
C4 0.039(3) 0.022(2) 0.042(3) -0.005(2) -0.014(2) -0.001(2)

loop_
_atom_type_symbol
_atom_type_description
_atom_type_scat_dispersion_real
_atom_type_scat_dispersion_imag
_atom_type_scat_source
C C 0.0033 0.0016 'International Tables Vol C Tables 4.2.6.8 and 6.1.1.4'
H H 0.0000 0.0000 'International Tables Vol C Tables 4.2.6.8 and 6.1.1.4'
N N 0.0061 0.0033 'International Tables Vol C Tables 4.2.6.8 and 6.1.1.4'
O O 0.0106 0.0060 'International Tables Vol C Tables 4.2.6.8 and 6.1.1.4'
Ba Ba -0.3244 2.2819 'International Tables Vol C Tables 4.2.6.8 and 6.1.1.4'

loop_
_geom_angle_atom_site_label_1
_geom_angle_atom_site_label_2
_geom_angle_atom_site_label_3
_geom_angle
_geom_angle_site_symmetry_1
_geom_angle_site_symmetry_3
O1W Ba1 O2W 124.4(2) . 1_554
O1W Ba1 O1 77.20(15) . .
O2W Ba1 O1 141.37(9) 1_554 .
O1W Ba1 O1 77.20(15) . 2_565
O2W Ba1 O1 141.37(9) 1_554 2_565
O1 Ba1 O1 68.74(15) . 2_565
O1W Ba1 O1 66.61(15) . 2_564
O2W Ba1 O1 67.83(12) 1_554 2_564
O1 Ba1 O1 143.76(16) . 2_564
O1 Ba1 O1 100.20(11) 2_565 2_564
O1W Ba1 O1 66.61(15) . 1_554
O2W Ba1 O1 67.83(12) 1_554 1_554
O1 Ba1 O1 100.20(11) . 1_554
O1 Ba1 O1 143.76(16) 2_565 1_554
O1 Ba1 O1 67.77(14) 2_564 1_554
O1W Ba1 O2W 136.44(19) . .
O2W Ba1 O2W 99.16(15) 1_554 .
O1 Ba1 O2W 67.21(11) . .
O1 Ba1 O2W 67.21(11) 2_565 .
O1 Ba1 O2W 142.19(9) 2_564 .
O1 Ba1 O2W 142.19(9) 1_554 .
O1W Ba1 O2 121.50(8) . 4_565
O2W Ba1 O2 69.81(10) 1_554 4_565
O1 Ba1 O2 71.57(12) . 4_565
O1 Ba1 O2 130.09(12) 2_565 4_565
O1 Ba1 O2 129.60(12) 2_564 4_565
O1 Ba1 O2 71.89(11) 1_554 4_565
O2W Ba1 O2 70.31(9) . 4_565
O1W Ba1 O2 121.50(8) . 3_545
O2W Ba1 O2 69.81(10) 1_554 3_545
O1 Ba1 O2 130.09(12) . 3_545
O1 Ba1 O2 71.57(12) 2_565 3_545
O1 Ba1 O2 71.89(11) 2_564 3_545
O1 Ba1 O2 129.60(12) 1_554 3_545
O2W Ba1 O2 70.31(9) . 3_545
O2 Ba1 O2 116.52(16) 4_565 3_545
O1W Ba1 Ba1 83.29(16) . 1_554
O2W Ba1 Ba1 41.11(11) 1_554 1_554
O1 Ba1 Ba1 139.80(8) . 1_554
O1 Ba1 Ba1 139.80(8) 2_565 1_554
O1 Ba1 Ba1 39.60(7) 2_564 1_554
O1 Ba1 Ba1 39.60(7) 1_554 1_554
O2W Ba1 Ba1 140.27(10) . 1_554
O2 Ba1 Ba1 90.05(9) 4_565 1_554
O2 Ba1 Ba1 90.05(9) 3_545 1_554
O1W Ba1 Ba1 96.71(16) . 1_556
O2W Ba1 Ba1 138.89(11) 1_554 1_556
O1 Ba1 Ba1 40.20(8) . 1_556
O1 Ba1 Ba1 40.20(8) 2_565 1_556
O1 Ba1 Ba1 140.40(7) 2_564 1_556
O1 Ba1 Ba1 140.40(7) 1_554 1_556
O2W Ba1 Ba1 39.73(10) . 1_556
O2 Ba1 Ba1 89.95(9) 4_565 1_556
O2 Ba1 Ba1 89.95(9) 3_545 1_556
Ba1 Ba1 Ba1 180.0 1_554 1_556
C1 O1 Ba1 123.0(3) . .
C1 O1 Ba1 131.9(3) . 1_556
Ba1 O1 Ba1 100.20(11) . 1_556
C3 O2 Ba1 142.6(3) . 3_455
Ba1 O1W H1W1 132(10) . .
Ba1 O1W H1W2 118(10) . .
H1W1 O1W H1W2 110(12) . .
Ba1 O2W Ba1 99.16(15) 1_556 .
Ba1 O2W H2W 118(4) 1_556 .
Ba1 O2W H2W 106(5) . .
H3W1 O3W H3W2 113.00 . .
C4 N1 C1 121.1(5) . .
C4 N1 H1N 118(5) . .
C1 N1 H1N 121(5) . .
C4 N2 C3 118.1(4) . .
O1 C1 N1 117.4(4) . .
O1 C1 C2 127.3(5) . .
N1 C1 C2 115.4(4) . .
C1 C2 C3 121.7(5) . .
C1 C2 H2 119.1 . .
C3 C2 H2 119.1 . .
O2 C3 N2 116.7(4) . .
O2 C3 C2 124.8(5) . .
N2 C3 C2 118.5(5) . .
N2 C4 N1 125.2(5) . .
N2 C4 H3 117.4 . .
N1 C4 H3 117.4 . .

loop_
_geom_bond_atom_site_label_1
_geom_bond_atom_site_label_2
_geom_bond_distance
_geom_bond_site_symmetry_2
Ba1 O1W 2.781(7) .
Ba1 O2W 2.792(5) 1_554
Ba1 O1 2.793(4) .
Ba1 O1 2.793(4) 2_565
Ba1 O1 2.828(4) 2_564
Ba1 O1 2.828(4) 1_554
Ba1 O2W 2.872(6) .
Ba1 O2 2.880(4) 4_565
Ba1 O2 2.880(4) 3_545
O1 C1 1.270(6) .
O1 Ba1 2.828(4) 1_556
O2 C3 1.269(6) .
O2 Ba1 2.880(4) 3_455
O1W H1W1 0.85(6) .
O1W H1W2 0.85(6) .
O2W Ba1 2.792(5) 1_556
O2W H2W 0.85(6) .
O3W H3W1 0.85(6) .
O3W H3W2 0.85(6) .
N1 C4 1.334(7) .
N1 C1 1.383(7) .
N1 H1N 0.86(3) .
N2 C4 1.299(7) .
N2 C3 1.389(7) .
C1 C2 1.393(7) .
C2 C3 1.404(7) .
C2 H2 0.9300 .
C4 H3 0.9300 .

loop_
_geom_hbond_atom_site_label_D
_geom_hbond_atom_site_label_H
_geom_hbond_atom_site_label_A
_geom_hbond_distance_DH
_geom_hbond_distance_HA
_geom_hbond_distance_DA
_geom_hbond_angle_DHA
_geom_hbond_site_symmetry_A
N1 H1N O2 0.86(6) 1.85(6) 2.703(6) 170(7) 4_566
O1W H1W1 O3W 0.85(6) 1.85(6) 2.702(6) 177(14) .
O1W H1W2 O3W 0.85(6) 2.35(6) 3.149(6) 157(13) 1_554
O2W H2W N2 0.85(6) 2.06(2) 2.885(5) 164(7) 4_565
O3W H3W1 N2 0.85(6) 2.07(6) 2.854(6) 153(25) 4_465
O3W H3W2 N2 0.85(6) 2.00(2) 2.854(6) 177(27) 3_445

loop_
_geom_torsion_atom_site_label_1
_geom_torsion_atom_site_label_2
_geom_torsion_atom_site_label_3
_geom_torsion_atom_site_label_4
_geom_torsion
_geom_torsion_site_symmetry_1
_geom_torsion_site_symmetry_4
O1W Ba1 O1 C1 -85.0(4) . .
O2W Ba1 O1 C1 45.1(5) 1_554 .
O1 Ba1 O1 C1 -166.1(3) 2_565 .
O1 Ba1 O1 C1 -88.2(4) 2_564 .
O1 Ba1 O1 C1 -22.1(4) 1_554 .
O2W Ba1 O1 C1 120.6(4) . .
O2 Ba1 O1 C1 44.8(4) 4_565 .
O2 Ba1 O1 C1 154.4(3) 3_545 .
Ba1 Ba1 O1 C1 -22.1(4) 1_554 .
Ba1 Ba1 O1 C1 157.9(4) 1_556 .
O1W Ba1 O1 Ba1 117.03(14) . 1_556
O2W Ba1 O1 Ba1 -112.89(19) 1_554 1_556
O1 Ba1 O1 Ba1 35.97(14) 2_565 1_556
O1 Ba1 O1 Ba1 113.88(17) 2_564 1_556
O1 Ba1 O1 Ba1 180.0 1_554 1_556
O2W Ba1 O1 Ba1 -37.33(10) . 1_556
O2 Ba1 O1 Ba1 -113.14(14) 4_565 1_556
O2 Ba1 O1 Ba1 -3.58(19) 3_545 1_556
Ba1 Ba1 O1 Ba1 180.000(1) 1_554 1_556
O1W Ba1 O2W Ba1 0.0 . 1_556
O2W Ba1 O2W Ba1 180.0 1_554 1_556
O1 Ba1 O2W Ba1 37.76(9) . 1_556
O1 Ba1 O2W Ba1 -37.76(9) 2_565 1_556
O1 Ba1 O2W Ba1 -114.57(17) 2_564 1_556
O1 Ba1 O2W Ba1 114.57(17) 1_554 1_556
O2 Ba1 O2W Ba1 115.41(10) 4_565 1_556
O2 Ba1 O2W Ba1 -115.41(10) 3_545 1_556
Ba1 Ba1 O2W Ba1 180.0 1_554 1_556
Ba1 O1 C1 N1 -112.3(4) . .
Ba1 O1 C1 N1 37.9(6) 1_556 .
Ba1 O1 C1 C2 68.2(6) . .
Ba1 O1 C1 C2 -141.6(4) 1_556 .
C4 N1 C1 O1 179.2(5) . .
C4 N1 C1 C2 -1.3(7) . .
O1 C1 C2 C3 -179.8(5) . .
N1 C1 C2 C3 0.8(7) . .
Ba1 O2 C3 N2 -25.9(8) 3_455 .
Ba1 O2 C3 C2 153.6(4) 3_455 .
C4 N2 C3 O2 177.9(5) . .
C4 N2 C3 C2 -1.6(8) . .
C1 C2 C3 O2 -178.8(5) . .
C1 C2 C3 N2 0.7(8) . .
C3 N2 C4 N1 1.1(10) . .
C1 N1 C4 N2 0.4(10) . .
